data_4329377
loop_
_publ_author_name
'Manolis J. Manos'
'Eleni J. Kyprianidou'
'Giannis S. Papaefstathiou'
'Anastasios J. Tasiopoulos'

_publ_section_title
;
 Insertion of Functional Groups into a Nd3+ Metal-Organic Framework via
 Single-Crystal-to-Single-Crystal Coordinating Solvent Exchange
;
_journal_name_full 'Inorganic Chemistry'
_journal_page_first 6308
_journal_page_last 6314
_journal_paper_doi 10.1021/ic3005085
_journal_volume 51
_journal_year 2012
_chemical_formula_moiety 'C20 H16 N Nd O8, C4 H8 O'
_chemical_formula_sum 'C24 H24 N Nd O9'
_chemical_formula_weight 614.68
_chemical_name_systematic
; 
 ? 
;
_space_group_IT_number 15
_symmetry_cell_setting monoclinic
_symmetry_space_group_name_Hall '-C 2yc'
_symmetry_space_group_name_H-M 'C 1 2/c 1'
_atom_sites_solution_hydrogens geom
_atom_sites_solution_primary direct
_atom_sites_solution_secondary difmap
_audit_creation_method SHELXL-97
_cell_angle_alpha 90.00
_cell_angle_beta 100.622(7)
_cell_angle_gamma 90.00
_cell_formula_units_Z 8
_cell_length_a 28.8320(18)
_cell_length_b 14.3769(10)
_cell_length_c 13.2474(10)
_cell_measurement_temperature 100(2)
_cell_measurement_theta_max 28.5835
_cell_measurement_theta_min 3.0041
_cell_volume 5397.1(7)
_computing_cell_refinement 'CrysAlis RED'
_computing_data_collection 'CrysAlis CCD'
_computing_data_reduction 'CrysAlis RED'
_computing_molecular_graphics
;
 DIAMOND (Brandenburg, 2006)
 MERCURY (Bruno et al. 2002)
;
_computing_publication_material 'WINGX (Farrugia, 1999)'
_computing_structure_refinement 'SHELXL-97 (Sheldrick, 1997)'
_computing_structure_solution 'SHELXL-97 (Sheldrick, 1997)'
_diffrn_ambient_temperature 100(2)
_diffrn_detector_area_resol_mean 10.4223
_diffrn_measured_fraction_theta_full 0.998
_diffrn_measured_fraction_theta_max 0.998
_diffrn_measurement_device_type 'SuperNova, Dual, Cu at zero, Atlas'
_diffrn_measurement_method '\w scans'
_diffrn_radiation_monochromator mirror
_diffrn_radiation_source 'SuperNova (Mo) X-ray Source'
_diffrn_radiation_type MoK\a
_diffrn_radiation_wavelength 0.71073
_diffrn_reflns_av_R_equivalents 0.0454
_diffrn_reflns_av_sigmaI/netI 0.0687
_diffrn_reflns_limit_h_max 25
_diffrn_reflns_limit_h_min -34
_diffrn_reflns_limit_k_max 17
_diffrn_reflns_limit_k_min -13
_diffrn_reflns_limit_l_max 15
_diffrn_reflns_limit_l_min -12
_diffrn_reflns_number 10210
_diffrn_reflns_theta_full 25.00
_diffrn_reflns_theta_max 25.00
_diffrn_reflns_theta_min 3.13
_exptl_absorpt_coefficient_mu 1.972
_exptl_absorpt_correction_T_max 1.00000
_exptl_absorpt_correction_T_min 0.96463
_exptl_absorpt_correction_type multi-scan
_exptl_absorpt_process_details 'empirical absorption correction (CrysAlis RED, Oxford Diffraction)'
_exptl_crystal_colour colorless
_exptl_crystal_density_diffrn 1.513
_exptl_crystal_description plate
_exptl_crystal_F_000 2456
_exptl_crystal_size_max 0.09
_exptl_crystal_size_mid 0.05
_exptl_crystal_size_min 0.02
_refine_diff_density_max 1.078
_refine_diff_density_min -0.940
_refine_diff_density_rms 0.144
_refine_ls_extinction_method none
_refine_ls_goodness_of_fit_ref 1.096
_refine_ls_hydrogen_treatment mixed
_refine_ls_matrix_type full
_refine_ls_number_parameters 320
_refine_ls_number_reflns 4741
_refine_ls_number_restraints 59
_refine_ls_restrained_S_all 1.094
_refine_ls_R_factor_all 0.0608
_refine_ls_R_factor_gt 0.0448
_refine_ls_shift/su_max 0.003
_refine_ls_shift/su_mean 0.000
_refine_ls_structure_factor_coef Fsqd
_refine_ls_weighting_details 'calc w=1/[\s^2^(Fo^2^)+(0.0517P)^2^+24.3365P] where P=(Fo^2^+2Fc^2^)/3'
_refine_ls_weighting_scheme calc
_refine_ls_wR_factor_gt 0.1180
_refine_ls_wR_factor_ref 0.1255
_reflns_number_gt 3679
_reflns_number_total 4741
_reflns_threshold_expression >2sigma(I)
_cod_data_source_file ic3005085_si_002_15.cif
_cod_data_source_block UCY-2-THF
_cod_original_cell_volume 5397.1(6)
_cod_original_sg_symbol_H-M 'C 2/c'
_cod_database_code 4329377

loop_
_symmetry_equiv_pos_as_xyz
'x, y, z'
'-x, y, -z+1/2'
'x+1/2, y+1/2, z'
'-x+1/2, y+1/2, -z+1/2'
'-x, -y, -z'
'x, -y, z-1/2'
'-x+1/2, -y+1/2, -z'
'x+1/2, -y+1/2, z-1/2'

loop_
_atom_site_label
_atom_site_type_symbol
_atom_site_fract_x
_atom_site_fract_y
_atom_site_fract_z
_atom_site_U_iso_or_equiv
_atom_site_adp_type
_atom_site_occupancy
_atom_site_symmetry_multiplicity
_atom_site_calc_flag
_atom_site_refinement_flags
Nd1 Nd 0.818565(11) 0.28727(2) 0.54668(3) 0.01677(14) Uani 1 1 d .
N1 N 1.09704(18) 0.0780(4) 0.3500(4) 0.0231(13) Uani 1 1 d .
O1 O 0.88136(16) 0.1773(4) 0.5114(4) 0.0336(13) Uani 1 1 d .
O2 O 0.89145(16) 0.3256(4) 0.4787(4) 0.0346(13) Uani 1 1 d .
O3 O 0.79412(15) 0.4338(3) 0.4543(4) 0.0296(12) Uani 1 1 d .
O4 O 0.76836(14) 0.1525(3) 0.5381(3) 0.0209(10) Uani 1 1 d .
O5 O 0.79858(15) 0.2408(3) 0.3686(3) 0.0234(11) Uani 1 1 d .
O6 O 0.77125(15) 0.3298(4) 0.6731(4) 0.0287(12) Uani 1 1 d .
O7 O 0.8657(2) 0.4068(5) 0.6620(5) 0.070(2) Uani 1 1 d .
O8 O 0.8564(2) 0.2068(5) 0.7119(5) 0.0606(19) Uani 1 1 d .
O9 O 0.8696(6) 0.5909(13) 0.6356(16) 0.233(7) Uani 1 1 d DU
C1 C 0.9041(2) 0.2409(5) 0.4793(6) 0.0255(16) Uani 1 1 d .
C2 C 0.9479(2) 0.2181(5) 0.4389(6) 0.0269(16) Uani 1 1 d .
C3 C 0.9765(3) 0.2886(5) 0.4120(7) 0.040(2) Uani 1 1 d .
H3 H 0.9670 0.3503 0.4141 0.047 Uiso 1 1 calc R
C4 C 1.0186(3) 0.2680(6) 0.3824(7) 0.039(2) Uani 1 1 d .
H4 H 1.0377 0.3159 0.3662 0.047 Uiso 1 1 calc R
C5 C 1.0329(2) 0.1768(5) 0.3764(6) 0.0278(16) Uani 1 1 d .
C6 C 1.0036(2) 0.1057(5) 0.3997(6) 0.0293(17) Uani 1 1 d .
H6 H 1.0123 0.0439 0.3936 0.035 Uiso 1 1 calc R
C7 C 0.9621(2) 0.1263(5) 0.4314(6) 0.0306(17) Uani 1 1 d .
H7 H 0.9432 0.0784 0.4481 0.037 Uiso 1 1 calc R
C8 C 1.0791(2) 0.1582(6) 0.3511(5) 0.0279(17) Uani 1 1 d .
H16 H 1.094(3) 0.212(6) 0.341(6) 0.04(2) Uiso 1 1 d .
C9 C 0.7498(2) 0.4199(5) 0.4335(5) 0.0251(16) Uani 1 1 d .
C10 C 0.7191(2) 0.4934(5) 0.3748(5) 0.0191(14) Uani 1 1 d .
C11 C 1.1720(2) 0.0010(5) 0.3841(5) 0.0237(15) Uani 1 1 d .
H11 H 1.1592 -0.0408 0.4250 0.028 Uiso 1 1 calc R
C12 C 1.1439(2) 0.0713(5) 0.3320(5) 0.0196(14) Uani 1 1 d .
C13 C 1.1623(2) 0.1274(5) 0.2642(5) 0.0221(15) Uani 1 1 d .
H13 H 1.1432 0.1712 0.2252 0.026 Uiso 1 1 calc R
C14 C 0.7909(2) 0.1188(5) 0.2462(5) 0.0193(14) Uani 1 1 d .
C15 C 0.7627(2) 0.0537(5) 0.1900(5) 0.0207(15) Uani 1 1 d .
H15 H 0.7310 0.0498 0.1952 0.025 Uiso 1 1 calc R
C16 C 0.7712(2) 0.1822(5) 0.3201(5) 0.0225(15) Uani 1 1 d .
C17 C 0.9049(4) 0.1761(10) 0.7412(10) 0.094(4) Uani 1 1 d U
H17A H 0.9107 0.1244 0.6981 0.113 Uiso 1 1 calc R
H17B H 0.9261 0.2264 0.7314 0.113 Uiso 1 1 calc R
C18 C 0.9141(7) 0.1476(13) 0.8474(12) 0.147(7) Uani 1 1 d U
H18A H 0.9261 0.1990 0.8919 0.176 Uiso 1 1 calc R
H18B H 0.9367 0.0969 0.8585 0.176 Uiso 1 1 calc R
C19 C 0.8663(6) 0.1162(10) 0.8673(10) 0.119(6) Uani 1 1 d U
H19A H 0.8643 0.1226 0.9392 0.143 Uiso 1 1 calc R
H19B H 0.8598 0.0523 0.8461 0.143 Uiso 1 1 calc R
C20 C 0.8317(5) 0.1859(9) 0.7979(8) 0.087(4) Uani 1 1 d U
H20A H 0.8013 0.1571 0.7731 0.104 Uiso 1 1 calc R
H20B H 0.8270 0.2420 0.8355 0.104 Uiso 1 1 calc R
C21 C 0.8352(8) 0.607(2) 0.7010(17) 0.230(12) Uani 1 1 d DU
H21A H 0.8459 0.6554 0.7515 0.277 Uiso 1 1 calc R
H21B H 0.8288 0.5511 0.7362 0.277 Uiso 1 1 calc R
C22 C 0.7922(8) 0.639(2) 0.6257(19) 0.234(12) Uani 1 1 d DU
H22A H 0.7728 0.5848 0.6041 0.281 Uiso 1 1 calc R
H22B H 0.7740 0.6801 0.6613 0.281 Uiso 1 1 calc R
C23 C 0.8017(9) 0.6881(18) 0.531(2) 0.220(11) Uani 1 1 d DU
H23A H 0.7789 0.6740 0.4695 0.264 Uiso 1 1 calc R
H23B H 0.8059 0.7548 0.5399 0.264 Uiso 1 1 calc R
C24 C 0.8471(9) 0.635(2) 0.5399(18) 0.241(12) Uani 1 1 d DU
H24A H 0.8419 0.5866 0.4881 0.289 Uiso 1 1 calc R
H24B H 0.8701 0.6774 0.5203 0.289 Uiso 1 1 calc R

loop_
_atom_site_aniso_label
_atom_site_aniso_U_11
_atom_site_aniso_U_22
_atom_site_aniso_U_33
_atom_site_aniso_U_23
_atom_site_aniso_U_13
_atom_site_aniso_U_12
Nd1 0.0115(2) 0.0198(2) 0.0206(2) -0.00140(16) 0.00706(14) 0.00087(15)
N1 0.018(3) 0.029(3) 0.025(3) 0.002(3) 0.010(2) 0.006(3)
O1 0.026(3) 0.030(3) 0.050(3) 0.009(3) 0.021(2) 0.008(2)
O2 0.026(3) 0.029(3) 0.054(3) -0.004(3) 0.022(3) -0.003(2)
O3 0.018(2) 0.020(3) 0.052(3) 0.005(2) 0.011(2) -0.001(2)
O4 0.019(2) 0.015(2) 0.030(3) 0.005(2) 0.010(2) 0.0035(19)
O5 0.024(2) 0.026(3) 0.022(2) -0.008(2) 0.011(2) -0.006(2)
O6 0.019(2) 0.044(3) 0.026(3) -0.007(2) 0.011(2) -0.001(2)
O7 0.044(3) 0.100(6) 0.070(5) -0.039(4) 0.021(3) -0.026(4)
O8 0.059(4) 0.082(5) 0.035(3) 0.004(3) -0.005(3) 0.026(4)
O9 0.229(8) 0.237(9) 0.237(8) 0.001(5) 0.052(5) -0.004(5)
C1 0.012(3) 0.033(4) 0.031(4) 0.000(3) 0.004(3) -0.003(3)
C2 0.016(3) 0.037(4) 0.030(4) -0.001(3) 0.009(3) 0.000(3)
C3 0.032(4) 0.024(4) 0.071(6) 0.007(4) 0.031(4) 0.003(3)
C4 0.027(4) 0.042(5) 0.054(5) 0.009(4) 0.020(4) 0.002(4)
C5 0.022(4) 0.033(4) 0.030(4) 0.009(3) 0.011(3) 0.008(3)
C6 0.030(4) 0.024(4) 0.036(4) 0.001(3) 0.013(3) 0.008(3)
C7 0.021(3) 0.030(4) 0.044(5) 0.005(4) 0.015(3) 0.001(3)
C8 0.024(4) 0.036(5) 0.028(4) 0.003(4) 0.016(3) -0.002(4)
C9 0.022(4) 0.024(4) 0.033(4) -0.002(3) 0.015(3) 0.005(3)
C10 0.015(3) 0.016(3) 0.027(4) -0.006(3) 0.006(3) -0.001(3)
C11 0.019(3) 0.023(4) 0.032(4) 0.006(3) 0.015(3) 0.002(3)
C12 0.014(3) 0.025(4) 0.021(3) 0.002(3) 0.007(3) 0.001(3)
C13 0.022(3) 0.023(4) 0.023(4) 0.006(3) 0.008(3) 0.008(3)
C14 0.019(3) 0.023(4) 0.018(3) -0.002(3) 0.010(3) -0.005(3)
C15 0.013(3) 0.025(4) 0.027(4) 0.001(3) 0.010(3) 0.001(3)
C16 0.020(3) 0.026(4) 0.023(4) 0.002(3) 0.009(3) 0.004(3)
C17 0.075(8) 0.110(11) 0.084(9) -0.021(8) -0.020(7) 0.012(8)
C18 0.195(17) 0.113(13) 0.092(11) 0.036(10) -0.081(12) 0.005(13)
C19 0.193(16) 0.082(10) 0.059(8) -0.020(8) -0.041(10) 0.021(11)
C20 0.149(12) 0.068(8) 0.034(6) 0.000(6) -0.009(7) -0.006(8)
C21 0.235(12) 0.232(12) 0.230(12) -0.005(5) 0.056(5) -0.002(5)
C22 0.237(13) 0.232(13) 0.233(13) -0.003(5) 0.044(5) -0.004(5)
C23 0.223(12) 0.218(12) 0.218(12) -0.006(5) 0.036(5) -0.005(5)
C24 0.241(13) 0.241(13) 0.240(13) 0.000(5) 0.041(5) -0.006(5)

loop_
_atom_type_symbol
_atom_type_description
_atom_type_scat_dispersion_real
_atom_type_scat_dispersion_imag
_atom_type_scat_source
C C 0.0033 0.0016 'International Tables Vol C Tables 4.2.6.8 and 6.1.1.4'
H H 0.0000 0.0000 'International Tables Vol C Tables 4.2.6.8 and 6.1.1.4'
N N 0.0061 0.0033 'International Tables Vol C Tables 4.2.6.8 and 6.1.1.4'
O O 0.0106 0.0060 'International Tables Vol C Tables 4.2.6.8 and 6.1.1.4'
Nd Nd -0.1943 3.0179 'International Tables Vol C Tables 4.2.6.8 and 6.1.1.4'

loop_
_geom_angle_atom_site_label_1
_geom_angle_atom_site_label_2
_geom_angle_atom_site_label_3
_geom_angle
_geom_angle_site_symmetry_1
_geom_angle_site_symmetry_3
O4 Nd1 O5 72.46(15) . .
O4 Nd1 O6 79.97(15) . .
O5 Nd1 O6 132.87(15) . .
O4 Nd1 O3 123.23(14) . .
O5 Nd1 O3 75.98(17) . .
O6 Nd1 O3 88.92(16) . .
O4 Nd1 O2 134.37(15) . .
O5 Nd1 O2 76.95(16) . .
O6 Nd1 O2 144.26(17) . .
O3 Nd1 O2 79.38(16) . .
O4 Nd1 O1 86.14(15) . .
O5 Nd1 O1 72.23(17) . .
O6 Nd1 O1 143.51(17) . .
O3 Nd1 O1 126.42(16) . .
O2 Nd1 O1 52.25(16) . .
O4 Nd1 O7 145.92(19) . .
O5 Nd1 O7 141.62(19) . .
O6 Nd1 O7 73.70(17) . .
O3 Nd1 O7 78.0(2) . .
O2 Nd1 O7 70.87(18) . .
O1 Nd1 O7 102.4(2) . .
O4 Nd1 O8 80.4(2) . .
O5 Nd1 O8 134.67(19) . .
O6 Nd1 O8 74.14(18) . .
O3 Nd1 O8 148.6(2) . .
O2 Nd1 O8 98.9(2) . .
O1 Nd1 O8 70.33(19) . .
O7 Nd1 O8 72.0(2) . .
O4 Nd1 O4 74.56(15) . 7_656
O5 Nd1 O4 69.24(14) . 7_656
O6 Nd1 O4 66.94(14) . 7_656
O3 Nd1 O4 50.31(13) . 7_656
O2 Nd1 O4 124.01(16) . 7_656
O1 Nd1 O4 140.54(16) . 7_656
O7 Nd1 O4 112.96(19) . 7_656
O8 Nd1 O4 136.49(17) . 7_656
O4 Nd1 C1 110.13(18) . .
O5 Nd1 C1 72.21(18) . .
O6 Nd1 C1 154.67(18) . .
O3 Nd1 C1 103.21(18) . .
O2 Nd1 C1 26.42(19) . .
O1 Nd1 C1 25.84(19) . .
O7 Nd1 C1 87.0(2) . .
O8 Nd1 C1 84.5(2) . .
O4 Nd1 C1 137.43(17) 7_656 .
O4 Nd1 C9 98.88(17) . .
O5 Nd1 C9 70.48(17) . .
O6 Nd1 C9 77.14(17) . .
O3 Nd1 C9 25.16(16) . .
O2 Nd1 C9 101.84(17) . .
O1 Nd1 C9 138.72(17) . .
O7 Nd1 C9 96.0(2) . .
O8 Nd1 C9 150.95(19) . .
O4 Nd1 C9 25.15(15) 7_656 .
C1 Nd1 C9 122.02(19) . .
O4 Nd1 Nd1 39.72(10) . 7_656
O5 Nd1 Nd1 65.57(10) . 7_656
O6 Nd1 Nd1 68.72(11) . 7_656
O3 Nd1 Nd1 84.34(10) . 7_656
O2 Nd1 Nd1 141.75(13) . 7_656
O1 Nd1 Nd1 118.16(12) . 7_656
O7 Nd1 Nd1 138.55(14) . 7_656
O8 Nd1 Nd1 112.44(16) . 7_656
O4 Nd1 Nd1 34.85(9) 7_656 7_656
C1 Nd1 Nd1 133.81(15) . 7_656
C9 Nd1 Nd1 59.43(13) . 7_656
C8 N1 C12 117.9(6) . .
C1 O1 Nd1 92.6(4) . .
C1 O2 Nd1 92.7(4) . .
C9 O3 Nd1 99.0(4) . .
C9 O4 Nd1 159.1(5) 7_656 .
C9 O4 Nd1 89.1(4) 7_656 7_656
Nd1 O4 Nd1 105.43(15) . 7_656
C16 O5 Nd1 134.7(4) . .
C16 O6 Nd1 134.0(4) 7_656 .
C17 O8 C20 108.0(8) . .
C17 O8 Nd1 127.6(7) . .
C20 O8 Nd1 124.3(6) . .
C21 O9 C24 101.8(18) . .
O1 C1 O2 122.5(6) . .
O1 C1 C2 119.6(7) . .
O2 C1 C2 117.9(6) . .
O1 C1 Nd1 61.6(3) . .
O2 C1 Nd1 60.9(3) . .
C2 C1 Nd1 177.2(5) . .
C7 C2 C3 118.5(6) . .
C7 C2 C1 120.8(6) . .
C3 C2 C1 120.7(7) . .
C4 C3 C2 120.8(7) . .
C4 C3 H3 119.6 . .
C2 C3 H3 119.6 . .
C3 C4 C5 120.5(7) . .
C3 C4 H4 119.8 . .
C5 C4 H4 119.8 . .
C4 C5 C6 119.1(6) . .
C4 C5 C8 118.8(7) . .
C6 C5 C8 122.1(7) . .
C7 C6 C5 120.4(7) . .
C7 C6 H6 119.8 . .
C5 C6 H6 119.8 . .
C6 C7 C2 120.7(7) . .
C6 C7 H7 119.6 . .
C2 C7 H7 119.6 . .
N1 C8 C5 124.3(7) . .
N1 C8 H16 124(5) . .
C5 C8 H16 111(5) . .
O4 C9 O3 121.6(6) 7_656 .
O4 C9 C10 120.0(5) 7_656 .
O3 C9 C10 118.4(6) . .
O4 C9 Nd1 65.8(3) 7_656 .
O3 C9 Nd1 55.8(3) . .
C10 C9 Nd1 174.2(4) . .
C11 C10 C15 119.5(6) 3_455 4_655
C11 C10 C9 120.2(6) 3_455 .
C15 C10 C9 120.3(5) 4_655 .
C10 C11 C12 120.0(6) 3_545 .
C10 C11 H11 120.0 3_545 .
C12 C11 H11 120.0 . .
C13 C12 C11 119.0(5) . .
C13 C12 N1 124.2(6) . .
C11 C12 N1 116.8(6) . .
C12 C13 C14 120.7(6) . 2_755
C12 C13 H13 119.7 . .
C14 C13 H13 119.7 2_755 .
C15 C14 C13 119.9(6) . 2_755
C15 C14 C16 120.4(5) . .
C13 C14 C16 119.6(6) 2_755 .
C14 C15 C10 120.6(5) . 4_645
C14 C15 H15 119.7 . .
C10 C15 H15 119.7 4_645 .
O5 C16 O6 126.0(6) . 7_656
O5 C16 C14 117.4(5) . .
O6 C16 C14 116.5(6) 7_656 .
C18 C17 O8 110.0(13) . .
C18 C17 H17A 109.7 . .
O8 C17 H17A 109.7 . .
C18 C17 H17B 109.7 . .
O8 C17 H17B 109.7 . .
H17A C17 H17B 108.2 . .
C17 C18 C19 104.2(13) . .
C17 C18 H18A 110.9 . .
C19 C18 H18A 110.9 . .
C17 C18 H18B 110.9 . .
C19 C18 H18B 110.9 . .
H18A C18 H18B 108.9 . .
C18 C19 C20 101.9(13) . .
C18 C19 H19A 111.4 . .
C20 C19 H19A 111.4 . .
C18 C19 H19B 111.4 . .
C20 C19 H19B 111.4 . .
H19A C19 H19B 109.2 . .
O8 C20 C19 103.5(11) . .
O8 C20 H20A 111.1 . .
C19 C20 H20A 111.1 . .
O8 C20 H20B 111.1 . .
C19 C20 H20B 111.1 . .
H20A C20 H20B 109.0 . .
O9 C21 C22 102.9(18) . .
O9 C21 H21A 111.2 . .
C22 C21 H21A 111.2 . .
O9 C21 H21B 111.2 . .
C22 C21 H21B 111.2 . .
H21A C21 H21B 109.1 . .
C23 C22 C21 116(2) . .
C23 C22 H22A 108.3 . .
C21 C22 H22A 108.3 . .
C23 C22 H22B 108.3 . .
C21 C22 H22B 108.3 . .
H22A C22 H22B 107.4 . .
C24 C23 C22 89(2) . .
C24 C23 H23A 113.8 . .
C22 C23 H23A 113.8 . .
C24 C23 H23B 113.8 . .
C22 C23 H23B 113.8 . .
H23A C23 H23B 111.0 . .
O9 C24 C23 122(2) . .
O9 C24 H24A 106.8 . .
C23 C24 H24A 106.8 . .
O9 C24 H24B 106.8 . .
C23 C24 H24B 106.8 . .
H24A C24 H24B 106.7 . .

loop_
_geom_bond_atom_site_label_1
_geom_bond_atom_site_label_2
_geom_bond_distance
_geom_bond_site_symmetry_2
Nd1 O4 2.408(4) .
Nd1 O5 2.417(4) .
Nd1 O6 2.425(4) .
Nd1 O3 2.473(5) .
Nd1 O2 2.495(4) .
Nd1 O1 2.511(5) .
Nd1 O7 2.524(6) .
Nd1 O8 2.537(6) .
Nd1 O4 2.693(4) 7_656
Nd1 C1 2.852(6) .
Nd1 C9 2.953(7) .
Nd1 Nd1 4.0629(7) 7_656
N1 C8 1.264(9) .
N1 C12 1.417(7) .
O1 C1 1.244(8) .
O2 C1 1.271(9) .
O3 C9 1.271(8) .
O4 C9 1.255(8) 7_656
O4 Nd1 2.693(4) 7_656
O5 C16 1.248(8) .
O6 C16 1.256(7) 7_656
O8 C17 1.451(13) .
O8 C20 1.482(13) .
O9 C21 1.453(5) .
O9 C24 1.458(5) .
C1 C2 1.496(9) .
C2 C7 1.390(10) .
C2 C3 1.394(10) .
C3 C4 1.376(10) .
C3 H3 0.9300 .
C4 C5 1.381(11) .
C4 H4 0.9300 .
C5 C6 1.395(10) .
C5 C8 1.458(9) .
C6 C7 1.374(9) .
C6 H6 0.9300 .
C7 H7 0.9300 .
C8 H16 0.91(8) .
C9 O4 1.255(8) 7_656
C9 C10 1.501(9) .
C10 C11 1.391(8) 3_455
C10 C15 1.389(9) 4_655
C11 C10 1.391(8) 3_545
C11 C12 1.396(9) .
C11 H11 0.9300 .
C12 C13 1.384(9) .
C13 C14 1.387(8) 2_755
C13 H13 0.9300 .
C14 C15 1.365(9) .
C14 C13 1.387(8) 2_755
C14 C16 1.522(9) .
C15 C10 1.389(9) 4_645
C15 H15 0.9300 .
C16 O6 1.256(7) 7_656
C17 C18 1.442(18) .
C17 H17A 0.9700 .
C17 H17B 0.9700 .
C18 C19 1.52(2) .
C18 H18A 0.9700 .
C18 H18B 0.9700 .
C19 C20 1.584(17) .
C19 H19A 0.9700 .
C19 H19B 0.9700 .
C20 H20A 0.9700 .
C20 H20B 0.9700 .
C21 C22 1.509(5) .
C21 H21A 0.9700 .
C21 H21B 0.9700 .
C22 C23 1.508(5) .
C22 H22A 0.9700 .
C22 H22B 0.9700 .
C23 C24 1.503(5) .
C23 H23A 0.9700 .
C23 H23B 0.9700 .
C24 H24A 0.9700 .
C24 H24B 0.9700 .
